data_7101510
loop_
_publ_author_name
'Jonathan L. Sessler'
'Vincent Lynch'
'Elisa Tomat'

_publ_section_title
;
Coordination of oxovanadium(V) in an expanded
porphyrin macrocycle
;
_journal_issue 43
_journal_name_full 'Chemical Communications'
_journal_paper_doi 10.1039/b608143f
_journal_year 2006
_chemical_formula_sum 'C40 H47 Cl6 N6 O2 V'
_chemical_formula_weight 907.48
_chemical_name_systematic
;
?
;
_space_group_IT_number 2
_symmetry_cell_setting triclinic
_symmetry_space_group_name_Hall '-P 1'
_symmetry_space_group_name_H-M 'P -1'
_atom_sites_solution_hydrogens geom
_atom_sites_solution_primary direct
_atom_sites_solution_secondary difmap
_audit_creation_method SHELXL-97
_cell_angle_alpha 89.426(1)
_cell_angle_beta 88.093(1)
_cell_angle_gamma 61.536(1)
_cell_formula_units_Z 2
_cell_length_a 12.4914(2)
_cell_length_b 13.0026(3)
_cell_length_c 14.8379(5)
_cell_measurement_reflns_used 7949
_cell_measurement_temperature 153(2)
_cell_measurement_theta_max 27.5
_cell_measurement_theta_min 3
_cell_volume 2117.44(9)
_computing_cell_refinement 'Collect software, Nonius B.V. 1998'
_computing_data_collection 'Collect software, Nonius B.V. 1998'
_computing_data_reduction
;
DENZO and Scalepack (Otwinoski and Minor, 1997)
;
_computing_molecular_graphics 'XP SHELXTL/PC, Siemens Analytical'
_computing_structure_refinement 'XL SHELXTL/PC, Siemens Analytical'
_computing_structure_solution
;

SIR97 - Altomare A., Burla M.C., Camalli M., Cascarano G.L., Giacovazzo C.,
Guagliardi A., Moliterni A.G.G., Polidori G.,Spagna R.
;
_diffrn_ambient_temperature 153(2)
_diffrn_measured_fraction_theta_full 0.980
_diffrn_measured_fraction_theta_max 0.980
_diffrn_measurement_device_type 'Nonius Kappa CCD'
_diffrn_measurement_method \w-scans
_diffrn_radiation_monochromator graphite
_diffrn_radiation_source 'fine-focus sealed tube'
_diffrn_radiation_type MoK\a
_diffrn_radiation_wavelength 0.71073
_diffrn_reflns_av_R_equivalents 0.1101
_diffrn_reflns_av_sigmaI/netI 0.2796
_diffrn_reflns_limit_h_max 16
_diffrn_reflns_limit_h_min -15
_diffrn_reflns_limit_k_max 16
_diffrn_reflns_limit_k_min -16
_diffrn_reflns_limit_l_max 19
_diffrn_reflns_limit_l_min -19
_diffrn_reflns_number 16243
_diffrn_reflns_theta_full 27.50
_diffrn_reflns_theta_max 27.50
_diffrn_reflns_theta_min 3.13
_exptl_absorpt_coefficient_mu 0.656
_exptl_absorpt_correction_type none
_exptl_crystal_colour black
_exptl_crystal_density_diffrn 1.423
_exptl_crystal_density_method 'not measured'
_exptl_crystal_description lathes
_exptl_crystal_F_000 940
_exptl_crystal_size_max 0.24
_exptl_crystal_size_mid 0.23
_exptl_crystal_size_min 0.18
_refine_diff_density_max 0.795
_refine_diff_density_min -0.792
_refine_diff_density_rms 0.081
_refine_ls_extinction_method none
_refine_ls_goodness_of_fit_ref 1.122
_refine_ls_hydrogen_treatment mixed
_refine_ls_matrix_type full
_refine_ls_number_parameters 517
_refine_ls_number_reflns 9540
_refine_ls_number_restraints 63
_refine_ls_restrained_S_all 1.164
_refine_ls_R_factor_all 0.2480
_refine_ls_R_factor_gt 0.0703
_refine_ls_shift/su_max 0.013
_refine_ls_shift/su_mean 0.001
_refine_ls_structure_factor_coef Fsqd
_refine_ls_weighting_details 'calc w=1/[\s^2^(Fo^2^)+(0.0200P)^2^] where P=(Fo^2^+2Fc^2^)/3'
_refine_ls_weighting_scheme calc
_refine_ls_wR_factor_gt 0.1106
_refine_ls_wR_factor_ref 0.1355
_reflns_number_gt 3447
_reflns_number_total 9540
_reflns_threshold_expression >2sigma(I)
_cod_data_source_file b608143f.txt
_cod_depositor_comments
;
The following automatic conversions were performed:
'_symmetry_cell_setting' value 'Triclinic' changed to 'triclinic'
according to '/home/saulius/struct/CIF-dictionaries/cif_core.dic'
dictionary named 'cif_core.dic' version 2.4.1 from 2010-06-29.

Automatic conversion script
Id: cif_fix_enum 1527 2010-12-29 10:47:43Z saulius 
;
_cod_original_sg_symbol_H-M P-1
_cod_database_code 7101510

loop_
_symmetry_equiv_pos_as_xyz
'x, y, z'
'-x, -y, -z'

loop_
_atom_site_label
_atom_site_type_symbol
_atom_site_fract_x
_atom_site_fract_y
_atom_site_fract_z
_atom_site_U_iso_or_equiv
_atom_site_adp_type
_atom_site_occupancy
_atom_site_symmetry_multiplicity
_atom_site_calc_flag
_atom_site_refinement_flags
V1 V 0.52997(7) 0.25888(7) 0.84621(5) 0.0301(3) Uani 1 1 d .
O1 O 0.3937(3) 0.3217(3) 0.80799(18) 0.0323(8) Uani 1 1 d .
O2 O 0.5865(3) 0.3491(2) 0.83726(18) 0.0322(8) Uani 1 1 d .
N1 N 0.6113(3) 0.0999(3) 0.9083(2) 0.0293(10) Uani 1 1 d .
N2 N 0.4740(3) 0.2959(3) 0.9825(2) 0.0291(10) Uani 1 1 d .
N3 N 0.3515(4) 0.5576(4) 0.9291(3) 0.0302(10) Uani 1 1 d .
N4 N 0.3560(3) 0.6137(3) 0.7594(3) 0.0301(10) Uani 1 1 d .
N5 N 0.4871(4) 0.4156(4) 0.6627(3) 0.0286(10) Uani 1 1 d .
N6 N 0.6174(3) 0.1606(3) 0.7255(2) 0.0320(10) Uani 1 1 d .
C1 C 0.6942(4) -0.0133(4) 0.8792(3) 0.0312(12) Uani 1 1 d .
C2 C 0.7198(4) -0.0916(4) 0.9520(3) 0.0302(12) Uani 1 1 d .
C3 C 0.6527(4) -0.0278(4) 1.0261(3) 0.0303(12) Uani 1 1 d .
C4 C 0.5876(4) 0.0904(4) 0.9985(3) 0.0265(12) Uani 1 1 d .
C5 C 0.5094(4) 0.2030(4) 1.0396(3) 0.0289(12) Uani 1 1 d .
C6 C 0.4618(4) 0.2415(4) 1.1292(3) 0.0294(12) Uani 1 1 d .
C7 C 0.3976(4) 0.3609(4) 1.1256(3) 0.0287(12) Uani 1 1 d .
C8 C 0.4045(4) 0.3948(4) 1.0353(3) 0.0249(11) Uani 1 1 d .
C9 C 0.3507(4) 0.5109(4) 1.0091(3) 0.0305(12) Uani 1 1 d .
H9 H 0.3067 0.5670 1.0560 0.037 Uiso 1 1 d R
C10 C 0.2911(4) 0.6784(4) 0.9086(3) 0.0288(12) Uani 1 1 d .
C11 C 0.2316(4) 0.7655(4) 0.9737(3) 0.0311(12) Uani 1 1 d .
H11 H 0.2344 0.7449 1.0363 0.037 Uiso 1 1 d R
C12 C 0.1700(4) 0.8817(5) 0.9477(3) 0.0380(13) Uani 1 1 d .
H12 H 0.1288 0.9419 0.9924 0.046 Uiso 1 1 d R
C13 C 0.1672(4) 0.9118(4) 0.8577(4) 0.0417(14) Uani 1 1 d .
H13 H 0.1231 0.9924 0.8405 0.050 Uiso 1 1 d R
C14 C 0.2268(4) 0.8274(4) 0.7935(3) 0.0370(13) Uani 1 1 d .
H14 H 0.2270 0.8488 0.7314 0.044 Uiso 1 1 d R
C15 C 0.2901(4) 0.7080(5) 0.8176(3) 0.0323(13) Uani 1 1 d .
C16 C 0.3290(4) 0.6159(4) 0.6757(3) 0.0316(12) Uani 1 1 d .
H16 H 0.2667 0.6858 0.6495 0.038 Uiso 1 1 d R
C17 C 0.3949(4) 0.5110(4) 0.6231(3) 0.0312(13) Uani 1 1 d .
C18 C 0.3733(4) 0.4756(4) 0.5405(3) 0.0319(13) Uani 1 1 d .
C19 C 0.4527(4) 0.3546(4) 0.5315(3) 0.0318(12) Uani 1 1 d .
C20 C 0.5215(4) 0.3198(4) 0.6098(3) 0.0308(12) Uani 1 1 d .
C21 C 0.6099(4) 0.2028(4) 0.6390(3) 0.0311(12) Uani 1 1 d .
C22 C 0.6980(4) 0.1144(4) 0.5802(3) 0.0354(13) Uani 1 1 d .
C23 C 0.7556(5) 0.0158(4) 0.6302(3) 0.0382(14) Uani 1 1 d .
C24 C 0.7061(4) 0.0440(4) 0.7205(3) 0.0319(12) Uani 1 1 d .
C25 C 0.7399(4) -0.0349(4) 0.7915(3) 0.0336(13) Uani 1 1 d .
H25A H 0.8015 -0.1133 0.7775 0.040 Uiso 1 1 d R
C26 C 0.8109(4) -0.2184(4) 0.9503(3) 0.0404(14) Uani 1 1 d .
H26A H 0.8231 -0.2458 0.8891 0.048 Uiso 1 1 d R
H26B H 0.7805 -0.2621 0.9853 0.048 Uiso 1 1 d R
C27 C 0.9332(4) -0.2402(4) 0.9859(4) 0.0589(16) Uani 1 1 d .
H27A H 0.9909 -0.3221 0.9831 0.088 Uiso 1 1 d R
H27B H 0.9639 -0.1972 0.9503 0.088 Uiso 1 1 d R
H27C H 0.9209 -0.2136 1.0474 0.088 Uiso 1 1 d R
C28 C 0.6542(4) -0.0784(4) 1.1175(3) 0.0396(14) Uani 1 1 d .
H28A H 0.7073 -0.1613 1.1145 0.059 Uiso 1 1 d R
H28B H 0.6840 -0.0440 1.1602 0.059 Uiso 1 1 d R
H28C H 0.5736 -0.0634 1.1362 0.059 Uiso 1 1 d R
C29 C 0.4797(5) 0.1689(4) 1.2132(3) 0.0445(15) Uani 1 1 d .
H29A H 0.4370 0.2192 1.2636 0.067 Uiso 1 1 d R
H29B H 0.4485 0.1153 1.2041 0.067 Uiso 1 1 d R
H29C H 0.5650 0.1258 1.2252 0.067 Uiso 1 1 d R
C30 C 0.3308(4) 0.4415(4) 1.2047(3) 0.0399(14) Uani 1 1 d .
H30A H 0.3171 0.5190 1.1908 0.048 Uiso 1 1 d R
H30B H 0.3804 0.4150 1.2567 0.048 Uiso 1 1 d R
C31 C 0.2091(5) 0.4458(5) 1.2271(3) 0.0621(18) Uani 1 1 d .
H31A H 0.1684 0.4973 1.2773 0.093 Uiso 1 1 d R
H31B H 0.1593 0.4733 1.1753 0.093 Uiso 1 1 d R
H31C H 0.2231 0.3684 1.2417 0.093 Uiso 1 1 d R
C32 C 0.2763(4) 0.5520(4) 0.4764(3) 0.0390(14) Uani 1 1 d .
H32A H 0.3055 0.5297 0.4152 0.047 Uiso 1 1 d R
H32B H 0.2604 0.6312 0.4850 0.047 Uiso 1 1 d R
C33 C 0.1567(5) 0.5507(5) 0.4925(3) 0.0715(19) Uani 1 1 d .
H33A H 0.0974 0.6019 0.4511 0.107 Uiso 1 1 d R
H33B H 0.1719 0.4719 0.4827 0.107 Uiso 1 1 d R
H33C H 0.1263 0.5744 0.5532 0.107 Uiso 1 1 d R
C34 C 0.4495(4) 0.2820(4) 0.4556(3) 0.0446(14) Uani 1 1 d .
H34C H 0.5045 0.2010 0.4666 0.067 Uiso 1 1 d R
H34A H 0.4721 0.3064 0.4002 0.067 Uiso 1 1 d R
H34B H 0.3680 0.2939 0.4503 0.067 Uiso 1 1 d R
C35 C 0.7311(5) 0.1268(4) 0.4844(3) 0.0490(15) Uani 1 1 d .
H35C H 0.6933 0.2079 0.4678 0.073 Uiso 1 1 d R
H35A H 0.7056 0.0846 0.4456 0.073 Uiso 1 1 d R
H35B H 0.8181 0.0932 0.4780 0.073 Uiso 1 1 d R
C36 C 0.8542(5) -0.1039(4) 0.5994(3) 0.0468(15) Uani 1 1 d D
H36C H 0.8475 -0.1121 0.5359 0.056 Uiso 0.15 1 d PR
H36D H 0.8415 -0.1627 0.6300 0.056 Uiso 0.15 1 d PR
H36A H 0.9131 -0.1350 0.6457 0.056 Uiso 0.85 1 d PR
H36B H 0.8943 -0.0953 0.5457 0.056 Uiso 0.85 1 d PR
C37 C 0.8067(6) -0.1892(5) 0.5832(4) 0.067(2) Uani 0.85 1 d PD
H37C H 0.7626 -0.1927 0.6363 0.100 Uiso 0.85 1 d PR
H37A H 0.8727 -0.2658 0.5699 0.100 Uiso 0.85 1 d PR
H37B H 0.7533 -0.1640 0.5333 0.100 Uiso 0.85 1 d PR
C37A C 0.9799(16) -0.124(3) 0.617(2) 0.048(10) Uiso 0.15 1 d PD
H37D H 0.9776 -0.0493 0.6247 0.071 Uiso 0.15 1 d PR
H37E H 1.0088 -0.1686 0.6714 0.071 Uiso 0.15 1 d PR
H37F H 1.0336 -0.1650 0.5675 0.071 Uiso 0.15 1 d PR
Cl1A Cl 0.04245(14) 0.64423(14) 0.75094(11) 0.0815(6) Uani 1 1 d U
Cl2A Cl 0.10074(15) 0.45502(15) 0.87903(12) 0.0926(6) Uani 1 1 d U
C1A C 0.1286(5) 0.5017(5) 0.7775(4) 0.097(2) Uani 1 1 d U
H1AA H 0.2127 0.4831 0.7733 0.116 Uiso 1 1 d R
H1AB H 0.1156 0.4573 0.7319 0.116 Uiso 1 1 d R
Cl1B Cl 0.92769(13) 0.24154(14) 0.80472(10) 0.0724(5) Uani 1 1 d U
Cl2B Cl 0.97695(19) 0.1176(2) 0.63625(13) 0.1474(11) Uani 1 1 d U
C1B C 0.8733(6) 0.1945(6) 0.7207(4) 0.100(3) Uani 1 1 d U
H1BA H 0.8074 0.2614 0.6942 0.120 Uiso 1 1 d R
H1BB H 0.8413 0.1462 0.7463 0.120 Uiso 1 1 d R
Cl1C Cl 0.42960(19) 0.05363(16) 0.61542(11) 0.0934(6) Uani 1 1 d DU
Cl2C Cl 0.18566(19) 0.2089(2) 0.66956(13) 0.0855(7) Uani 0.81 1 d PDU
Cl3C Cl 0.1923(7) 0.2871(8) 0.6053(6) 0.119(4) Uani 0.19 1 d PDU
C1C C 0.3292(6) 0.1910(5) 0.6540(4) 0.078(2) Uani 1 1 d DU
H1CC H 0.3090 0.1824 0.7156 0.094 Uiso 0.19 1 d PR
H1CD H 0.3759 0.2320 0.6554 0.094 Uiso 0.19 1 d PR
H1CA H 0.3281 0.2479 0.6117 0.094 Uiso 0.81 1 d PR
H1CB H 0.3564 0.2041 0.7104 0.094 Uiso 0.81 1 d PR
H5N H 0.513(3) 0.413(3) 0.722(2) 0.006(10) Uiso 1 1 d .
H3N H 0.395(4) 0.508(4) 0.878(3) 0.067(18) Uiso 1 1 d .

loop_
_atom_site_aniso_label
_atom_site_aniso_U_11
_atom_site_aniso_U_22
_atom_site_aniso_U_33
_atom_site_aniso_U_23
_atom_site_aniso_U_13
_atom_site_aniso_U_12
V1 0.0349(6) 0.0287(6) 0.0251(5) 0.0002(4) 0.0017(4) -0.0140(5)
O1 0.033(2) 0.035(2) 0.0252(18) -0.0049(16) 0.0012(16) -0.0126(18)
O2 0.038(2) 0.036(2) 0.0296(18) 0.0025(16) 0.0016(16) -0.0238(19)
N1 0.033(3) 0.028(3) 0.026(2) 0.000(2) -0.001(2) -0.014(2)
N2 0.029(2) 0.031(3) 0.028(2) 0.001(2) 0.000(2) -0.015(2)
N3 0.038(3) 0.028(3) 0.023(3) -0.002(2) 0.002(2) -0.014(2)
N4 0.032(3) 0.027(3) 0.028(2) 0.001(2) 0.000(2) -0.012(2)
N5 0.037(3) 0.028(3) 0.019(2) 0.003(2) -0.003(2) -0.014(2)
N6 0.029(2) 0.034(3) 0.028(2) -0.001(2) 0.004(2) -0.011(2)
C1 0.032(3) 0.026(3) 0.031(3) 0.002(3) 0.001(3) -0.010(3)
C2 0.030(3) 0.028(3) 0.028(3) 0.004(3) 0.000(3) -0.010(3)
C3 0.033(3) 0.035(4) 0.028(3) 0.003(3) -0.006(3) -0.019(3)
C4 0.025(3) 0.031(3) 0.027(3) -0.001(3) 0.000(2) -0.017(3)
C5 0.031(3) 0.034(4) 0.027(3) 0.001(3) -0.001(3) -0.020(3)
C6 0.031(3) 0.032(3) 0.028(3) -0.001(3) 0.001(3) -0.017(3)
C7 0.032(3) 0.031(3) 0.028(3) -0.005(3) 0.006(2) -0.019(3)
C8 0.021(3) 0.017(3) 0.030(3) -0.001(3) 0.001(2) -0.003(3)
C9 0.021(3) 0.034(4) 0.033(3) -0.007(3) 0.005(2) -0.011(3)
C10 0.027(3) 0.024(3) 0.034(3) -0.001(3) -0.001(3) -0.011(3)
C11 0.028(3) 0.026(3) 0.036(3) 0.000(3) -0.002(3) -0.010(3)
C12 0.030(3) 0.035(4) 0.044(4) -0.010(3) -0.001(3) -0.011(3)
C13 0.041(3) 0.026(3) 0.050(4) 0.005(3) -0.006(3) -0.009(3)
C14 0.042(3) 0.032(4) 0.036(3) 0.000(3) 0.001(3) -0.017(3)
C15 0.027(3) 0.035(4) 0.037(3) -0.002(3) 0.002(3) -0.017(3)
C16 0.030(3) 0.026(3) 0.039(3) 0.007(3) 0.001(3) -0.014(3)
C17 0.030(3) 0.028(3) 0.034(3) 0.008(3) 0.003(3) -0.013(3)
C18 0.037(3) 0.040(4) 0.020(3) 0.001(3) 0.003(3) -0.020(3)
C19 0.040(3) 0.034(4) 0.023(3) 0.002(3) 0.004(3) -0.020(3)
C20 0.033(3) 0.031(4) 0.027(3) 0.001(3) 0.006(3) -0.015(3)
C21 0.038(3) 0.029(3) 0.027(3) -0.001(3) 0.000(3) -0.017(3)
C22 0.043(3) 0.027(3) 0.032(3) 0.000(3) 0.006(3) -0.014(3)
C23 0.048(4) 0.028(4) 0.033(3) -0.012(3) 0.014(3) -0.013(3)
C24 0.032(3) 0.025(3) 0.030(3) 0.002(3) 0.002(3) -0.007(3)
C25 0.036(3) 0.023(3) 0.036(3) -0.004(3) 0.004(3) -0.009(3)
C26 0.047(4) 0.036(4) 0.034(3) 0.002(3) -0.001(3) -0.017(3)
C27 0.041(4) 0.050(4) 0.073(4) 0.006(3) -0.019(3) -0.011(3)
C28 0.047(3) 0.035(3) 0.037(3) 0.008(3) -0.003(3) -0.020(3)
C29 0.058(4) 0.047(4) 0.033(3) -0.001(3) 0.002(3) -0.029(3)
C30 0.050(4) 0.043(4) 0.030(3) -0.006(3) 0.006(3) -0.025(3)
C31 0.061(4) 0.074(5) 0.057(4) -0.022(3) 0.026(3) -0.038(4)
C32 0.046(4) 0.037(4) 0.028(3) -0.002(3) -0.004(3) -0.016(3)
C33 0.046(4) 0.091(5) 0.056(4) -0.001(4) -0.005(3) -0.015(4)
C34 0.058(4) 0.040(4) 0.034(3) -0.006(3) 0.004(3) -0.022(3)
C35 0.065(4) 0.042(4) 0.032(3) -0.005(3) 0.015(3) -0.019(3)
C36 0.057(4) 0.043(4) 0.031(3) 0.000(3) 0.008(3) -0.017(3)
C37 0.085(6) 0.039(5) 0.059(5) -0.011(4) -0.006(4) -0.015(5)
Cl1A 0.0555(11) 0.0635(12) 0.0930(13) 0.0257(10) 0.0206(10) -0.0041(10)
Cl2A 0.0697(12) 0.0752(14) 0.1015(14) 0.0397(11) 0.0140(11) -0.0107(11)
C1A 0.056(4) 0.075(5) 0.111(6) 0.046(4) 0.015(4) 0.006(4)
Cl1B 0.0559(10) 0.0752(13) 0.0692(11) -0.0205(9) 0.0020(9) -0.0174(10)
Cl2B 0.1217(17) 0.268(3) 0.0905(15) -0.0905(18) 0.0502(14) -0.125(2)
C1B 0.075(5) 0.133(7) 0.091(5) -0.052(5) 0.018(4) -0.051(5)
Cl1C 0.1469(18) 0.0788(15) 0.0762(12) 0.0141(11) -0.0204(12) -0.0704(15)
Cl2C 0.0815(16) 0.131(2) 0.0669(14) 0.0017(14) 0.0038(12) -0.0694(16)
Cl3C 0.140(10) 0.149(10) 0.081(7) 0.045(7) -0.016(7) -0.079(8)
C1C 0.097(5) 0.080(5) 0.065(4) 0.007(4) -0.022(4) -0.047(5)

loop_
_atom_type_symbol
_atom_type_description
_atom_type_scat_dispersion_real
_atom_type_scat_dispersion_imag
_atom_type_scat_source
C C 0.0033 0.0016 'International Tables Vol C Tables 4.2.6.8 and 6.1.1.4'
H H 0.0000 0.0000 'International Tables Vol C Tables 4.2.6.8 and 6.1.1.4'
N N 0.0061 0.0033 'International Tables Vol C Tables 4.2.6.8 and 6.1.1.4'
O O 0.0106 0.0060 'International Tables Vol C Tables 4.2.6.8 and 6.1.1.4'
V V 0.3005 0.5294 'International Tables Vol C Tables 4.2.6.8 and 6.1.1.4'
Cl Cl 0.1484 0.1585 'International Tables Vol C Tables 4.2.6.8 and 6.1.1.4'

loop_
_geom_angle_atom_site_label_1
_geom_angle_atom_site_label_2
_geom_angle_atom_site_label_3
_geom_angle
O1 V1 O2 108.96(15)
O1 V1 N1 125.52(14)
O2 V1 N1 125.20(15)
O1 V1 N2 95.30(14)
O2 V1 N2 95.89(14)
N1 V1 N2 75.31(15)
O1 V1 N6 95.83(14)
O2 V1 N6 96.13(14)
N1 V1 N6 84.70(15)
N2 V1 N6 160.00(16)
C4 N1 C1 105.8(4)
C4 N1 V1 120.4(3)
C1 N1 V1 133.8(3)
C5 N2 C8 105.8(4)
C5 N2 V1 117.3(3)
C8 N2 V1 137.0(3)
C9 N3 C10 126.0(4)
C9 N3 H3N 120(3)
C10 N3 H3N 114(3)
C16 N4 C15 122.2(4)
C20 N5 C17 109.5(4)
C20 N5 H5N 124(2)
C17 N5 H5N 126(2)
C21 N6 C24 105.4(4)
C21 N6 V1 127.5(3)
C24 N6 V1 126.6(3)
C25 C1 N1 121.0(4)
C25 C1 C2 129.6(5)
N1 C1 C2 109.4(4)
C3 C2 C1 107.6(4)
C3 C2 C26 126.3(4)
C1 C2 C26 125.9(4)
C2 C3 C4 106.9(4)
C2 C3 C28 124.5(5)
C4 C3 C28 128.6(4)
N1 C4 C3 110.3(4)
N1 C4 C5 112.0(4)
C3 C4 C5 137.7(4)
N2 C5 C6 110.8(4)
N2 C5 C4 114.8(4)
C6 C5 C4 134.3(5)
C7 C6 C5 106.0(4)
C7 C6 C29 125.4(4)
C5 C6 C29 128.6(4)
C6 C7 C8 107.9(4)
C6 C7 C30 125.5(4)
C8 C7 C30 126.6(4)
C9 C8 N2 128.0(4)
C9 C8 C7 122.5(4)
N2 C8 C7 109.5(4)
N3 C9 C8 130.2(4)
N3 C9 H9 114.3
C8 C9 H9 115.5
C11 C10 C15 120.2(5)
C11 C10 N3 123.1(4)
C15 C10 N3 116.7(4)
C12 C11 C10 119.6(5)
C12 C11 H11 120.5
C10 C11 H11 119.9
C13 C12 C11 120.6(5)
C13 C12 H12 119.6
C11 C12 H12 119.8
C14 C13 C12 120.3(5)
C14 C13 H13 119.9
C12 C13 H13 119.8
C13 C14 C15 120.5(5)
C13 C14 H14 120.1
C15 C14 H14 119.4
N4 C15 C10 114.9(5)
N4 C15 C14 126.4(4)
C10 C15 C14 118.7(5)
N4 C16 C17 118.1(5)
N4 C16 H16 121.1
C17 C16 H16 120.8
N5 C17 C18 108.1(4)
N5 C17 C16 118.3(4)
C18 C17 C16 132.6(5)
C17 C18 C19 107.4(4)
C17 C18 C32 125.7(5)
C19 C18 C32 126.8(4)
C20 C19 C18 106.7(4)
C20 C19 C34 129.5(5)
C18 C19 C34 123.6(5)
N5 C20 C19 108.3(4)
N5 C20 C21 121.9(4)
C19 C20 C21 129.7(5)
N6 C21 C22 110.5(4)
N6 C21 C20 125.2(4)
C22 C21 C20 124.2(4)
C23 C22 C21 106.8(4)
C23 C22 C35 125.0(4)
C21 C22 C35 128.0(5)
C22 C23 C24 107.5(4)
C22 C23 C36 128.0(4)
C24 C23 C36 124.5(5)
N6 C24 C25 125.4(4)
N6 C24 C23 109.7(4)
C25 C24 C23 124.8(5)
C1 C25 C24 127.4(5)
C1 C25 H25A 116.5
C24 C25 H25A 116.1
C2 C26 C27 111.9(4)
C2 C26 H26A 108.4
C27 C26 H26A 108.6
C2 C26 H26B 110.1
C27 C26 H26B 109.6
H26A C26 H26B 108.2
C26 C27 H27A 110.5
C26 C27 H27B 109.5
H27A C27 H27B 109.5
C26 C27 H27C 108.4
H27A C27 H27C 109.5
H27B C27 H27C 109.5
C3 C28 H28A 108.5
C3 C28 H28B 109.4
H28A C28 H28B 109.5
C3 C28 H28C 110.4
H28A C28 H28C 109.5
H28B C28 H28C 109.5
C6 C29 H29A 109.6
C6 C29 H29B 109.2
H29A C29 H29B 109.5
C6 C29 H29C 109.6
H29A C29 H29C 109.5
H29B C29 H29C 109.5
C7 C30 C31 112.2(4)
C7 C30 H30A 109.3
C31 C30 H30A 109.0
C7 C30 H30B 109.3
C31 C30 H30B 108.9
H30A C30 H30B 108.1
C30 C31 H31A 110.8
C30 C31 H31B 108.7
H31A C31 H31B 109.5
C30 C31 H31C 108.8
H31A C31 H31C 109.5
H31B C31 H31C 109.5
C18 C32 C33 113.4(4)
C18 C32 H32A 109.9
C33 C32 H32A 110.4
C18 C32 H32B 108.0
C33 C32 H32B 107.0
H32A C32 H32B 107.9
C32 C33 H33A 110.4
C32 C33 H33B 107.3
H33A C33 H33B 109.5
C32 C33 H33C 110.7
H33A C33 H33C 109.5
H33B C33 H33C 109.5
C19 C34 H34C 109.6
C19 C34 H34A 109.4
H34C C34 H34A 110.3
C19 C34 H34B 109.4
H34C C34 H34B 110.3
H34A C34 H34B 107.8
C22 C35 H35C 110.4
C22 C35 H35A 109.5
H35C C35 H35A 110.0
C22 C35 H35B 109.0
H35C C35 H35B 110.0
H35A C35 H35B 108.0
C37A C36 C37 131.1(13)
C37A C36 C23 112.8(13)
C37 C36 C23 113.2(4)
C37A C36 H36C 109.3
C23 C36 H36C 108.9
C37A C36 H36D 108.8
C23 C36 H36D 109.0
H36C C36 H36D 107.9
C37 C36 H36A 108.2
C23 C36 H36A 107.8
C37 C36 H36B 110.5
C23 C36 H36B 109.0
H36A C36 H36B 108.0
C36 C37 H37C 109.1
C36 C37 H37A 110.7
H36C C37 H37A 102.3
H36D C37 H37A 101.3
H37C C37 H37A 109.2
C36 C37 H37B 110.1
H37C C37 H37B 109.2
H37A C37 H37B 108.5
C36 C37A H37D 109.1
C36 C37A H37E 110.0
H37D C37A H37E 109.5
C36 C37A H37F 109.3
H37D C37A H37F 109.5
H37E C37A H37F 109.5
Cl1A C1A Cl2A 118.1(3)
Cl1A C1A H1AA 108.5
Cl2A C1A H1AA 108.7
Cl1A C1A H1AB 106.4
Cl2A C1A H1AB 106.9
H1AA C1A H1AB 107.7
Cl1B C1B Cl2B 115.3(4)
Cl1B C1B H1BA 108.3
Cl2B C1B H1BA 107.9
Cl1B C1B H1BB 108.6
Cl2B C1B H1BB 108.6
H1BA C1B H1BB 108.0
Cl2C C1C Cl1C 112.0(3)
Cl1C C1C H1CC 106.4
Cl3C C1C H1CC 106.0
Cl1C C1C H1CD 105.0
Cl3C C1C H1CD 105.7
H1CC C1C H1CD 106.4
Cl2C C1C H1CA 109.4
Cl1C C1C H1CA 109.3
Cl2C C1C H1CB 108.9
Cl1C C1C H1CB 108.9
H1CA C1C H1CB 108.2

loop_
_geom_bond_atom_site_label_1
_geom_bond_atom_site_label_2
_geom_bond_distance
V1 O1 1.618(3)
V1 O2 1.635(3)
V1 N1 2.044(4)
V1 N2 2.101(3)
V1 N6 2.149(4)
N1 C4 1.379(5)
N1 C1 1.399(5)
N2 C5 1.367(5)
N2 C8 1.390(5)
N3 C9 1.330(5)
N3 C10 1.416(5)
N3 H3N 0.96(5)
N4 C16 1.293(5)
N4 C15 1.393(5)
N5 C20 1.357(5)
N5 C17 1.371(5)
N5 H5N 0.94(3)
N6 C21 1.380(5)
N6 C24 1.388(5)
C1 C25 1.380(5)
C1 C2 1.413(6)
C2 C3 1.376(6)
C2 C26 1.492(6)
C3 C4 1.418(6)
C3 C28 1.498(6)
C4 C5 1.444(6)
C5 C6 1.432(5)
C6 C7 1.367(6)
C6 C29 1.514(6)
C7 C8 1.420(6)
C7 C30 1.516(5)
C8 C9 1.385(6)
C9 H9 0.9600
C10 C11 1.394(6)
C10 C15 1.399(6)
C11 C12 1.387(6)
C11 H11 0.9600
C12 C13 1.384(6)
C12 H12 0.9598
C13 C14 1.364(6)
C13 H13 0.9600
C14 C15 1.415(6)
C14 H14 0.9600
C16 C17 1.434(6)
C16 H16 0.9600
C17 C18 1.393(6)
C18 C19 1.409(6)
C18 C32 1.506(6)
C19 C20 1.407(6)
C19 C34 1.490(6)
C20 C21 1.462(6)
C21 C22 1.429(6)
C22 C23 1.359(6)
C22 C35 1.496(5)
C23 C24 1.432(6)
C23 C36 1.515(6)
C24 C25 1.391(6)
C25 H25A 0.9601
C26 C27 1.527(6)
C26 H26A 0.9600
C26 H26B 0.9600
C27 H27A 0.9599
C27 H27B 0.9601
C27 H27C 0.9601
C28 H28A 0.9599
C28 H28B 0.9600
C28 H28C 0.9601
C29 H29A 0.9602
C29 H29B 0.9599
C29 H29C 0.9600
C30 C31 1.519(6)
C30 H30A 0.9600
C30 H30B 0.9600
C31 H31A 0.9601
C31 H31B 0.9598
C31 H31C 0.9599
C32 C33 1.514(6)
C32 H32A 0.9601
C32 H32B 0.9601
C33 H33A 0.9599
C33 H33B 0.9602
C33 H33C 0.9600
C34 H34C 0.9601
C34 H34A 0.9599
C34 H34B 0.9600
C35 H35C 0.9601
C35 H35A 0.9601
C35 H35B 0.9600
C36 C37A 1.498(12)
C36 C37 1.511(7)
C36 H36C 0.9600
C36 H36D 0.9599
C36 H36A 0.9602
C36 H36B 0.9599
C37 H37C 0.9600
C37 H37A 0.9600
C37 H37B 0.9600
C37A H37D 0.9601
C37A H37E 0.9599
C37A H37F 0.9600
Cl1A C1A 1.691(6)
Cl2A C1A 1.705(6)
C1A H1AA 0.9600
C1A H1AB 0.9599
Cl1B C1B 1.690(6)
Cl2B C1B 1.712(5)
C1B H1BA 0.9599
C1B H1BB 0.9600
Cl1C C1C 1.712(6)
Cl2C C1C 1.703(6)
Cl3C C1C 1.741(8)
C1C H1CC 0.9600
C1C H1CD 0.9600
C1C H1CA 0.9600
C1C H1CB 0.9600

loop_
_geom_hbond_atom_site_label_D
_geom_hbond_atom_site_label_H
_geom_hbond_atom_site_label_A
_geom_hbond_distance_DH
_geom_hbond_distance_HA
_geom_hbond_distance_DA
_geom_hbond_angle_DHA
N3 H3N O2 0.96(5) 2.37(5) 3.170(5) 141(4)
N5 H5N O2 0.94(3) 1.95(4) 2.854(5) 160(3)
C1A H1AA O1 0.96 2.30 3.056(7) 134.6
C1C H1CB O1 0.96 2.33 3.203(6) 151.3

loop_
_geom_torsion_atom_site_label_1
_geom_torsion_atom_site_label_2
_geom_torsion_atom_site_label_3
_geom_torsion_atom_site_label_4
_geom_torsion
O1 V1 N1 C4 -81.6(3)
O2 V1 N1 C4 91.2(3)
N2 V1 N1 C4 4.4(3)
N6 V1 N1 C4 -175.0(3)
O1 V1 N1 C1 98.8(4)
O2 V1 N1 C1 -88.4(4)
N2 V1 N1 C1 -175.2(4)
N6 V1 N1 C1 5.4(4)
O1 V1 N2 C5 121.3(3)
O2 V1 N2 C5 -129.0(3)
N1 V1 N2 C5 -4.1(3)
N6 V1 N2 C5 -2.3(6)
O1 V1 N2 C8 -57.3(4)
O2 V1 N2 C8 52.5(4)
N1 V1 N2 C8 177.4(4)
N6 V1 N2 C8 179.2(4)
O1 V1 N6 C21 53.3(4)
O2 V1 N6 C21 -56.6(4)
N1 V1 N6 C21 178.5(4)
N2 V1 N6 C21 176.8(4)
O1 V1 N6 C24 -136.1(3)
O2 V1 N6 C24 114.1(4)
N1 V1 N6 C24 -10.8(3)
N2 V1 N6 C24 -12.6(6)
C4 N1 C1 C25 -178.5(4)
V1 N1 C1 C25 1.2(6)
C4 N1 C1 C2 0.4(5)
V1 N1 C1 C2 -179.9(3)
C25 C1 C2 C3 179.2(5)
N1 C1 C2 C3 0.4(5)
C25 C1 C2 C26 3.8(8)
N1 C1 C2 C26 -175.0(4)
C1 C2 C3 C4 -1.0(5)
C26 C2 C3 C4 174.3(4)
C1 C2 C3 C28 -179.8(4)
C26 C2 C3 C28 -4.5(7)
C1 N1 C4 C3 -1.1(5)
V1 N1 C4 C3 179.2(3)
C1 N1 C4 C5 175.8(3)
V1 N1 C4 C5 -3.9(5)
C2 C3 C4 N1 1.4(5)
C28 C3 C4 N1 -179.9(4)
C2 C3 C4 C5 -174.3(5)
C28 C3 C4 C5 4.4(9)
C8 N2 C5 C6 0.5(5)
V1 N2 C5 C6 -178.4(3)
C8 N2 C5 C4 -177.7(3)
V1 N2 C5 C4 3.4(5)
N1 C4 C5 N2 0.2(5)
C3 C4 C5 N2 175.8(5)
N1 C4 C5 C6 -177.5(5)
C3 C4 C5 C6 -1.8(9)
N2 C5 C6 C7 -0.7(5)
C4 C5 C6 C7 177.0(5)
N2 C5 C6 C29 -179.0(4)
C4 C5 C6 C29 -1.3(8)
C5 C6 C7 C8 0.6(5)
C29 C6 C7 C8 178.9(4)
C5 C6 C7 C30 -179.6(4)
C29 C6 C7 C30 -1.3(7)
C5 N2 C8 C9 178.1(4)
V1 N2 C8 C9 -3.3(7)
C5 N2 C8 C7 -0.2(5)
V1 N2 C8 C7 178.5(3)
C6 C7 C8 C9 -178.6(4)
C30 C7 C8 C9 1.6(7)
C6 C7 C8 N2 -0.3(5)
C30 C7 C8 N2 179.9(4)
C10 N3 C9 C8 178.7(4)
N2 C8 C9 N3 -0.4(8)
C7 C8 C9 N3 177.6(4)
C9 N3 C10 C11 6.4(7)
C9 N3 C10 C15 -171.7(4)
C15 C10 C11 C12 0.9(7)
N3 C10 C11 C12 -177.2(4)
C10 C11 C12 C13 0.0(7)
C11 C12 C13 C14 -1.1(7)
C12 C13 C14 C15 1.3(7)
C16 N4 C15 C10 152.7(4)
C16 N4 C15 C14 -28.8(7)
C11 C10 C15 N4 178.1(4)
N3 C10 C15 N4 -3.8(6)
C11 C10 C15 C14 -0.6(7)
N3 C10 C15 C14 177.5(4)
C13 C14 C15 N4 -179.0(4)
C13 C14 C15 C10 -0.4(7)
C15 N4 C16 C17 -174.5(4)
C20 N5 C17 C18 -2.4(5)
C20 N5 C17 C16 167.8(4)
N4 C16 C17 N5 -3.2(6)
N4 C16 C17 C18 164.1(4)
N5 C17 C18 C19 1.6(5)
C16 C17 C18 C19 -166.7(4)
N5 C17 C18 C32 177.7(4)
C16 C17 C18 C32 9.4(8)
C17 C18 C19 C20 -0.2(5)
C32 C18 C19 C20 -176.3(4)
C17 C18 C19 C34 174.3(4)
C32 C18 C19 C34 -1.8(7)
C17 N5 C20 C19 2.3(5)
C17 N5 C20 C21 -173.8(4)
C18 C19 C20 N5 -1.2(5)
C34 C19 C20 N5 -175.3(4)
C18 C19 C20 C21 174.4(4)
C34 C19 C20 C21 0.4(8)
C24 N6 C21 C22 -2.9(5)
V1 N6 C21 C22 169.4(3)
C24 N6 C21 C20 174.9(4)
V1 N6 C21 C20 -12.8(6)
N5 C20 C21 N6 38.3(7)
C19 C20 C21 N6 -136.8(5)
N5 C20 C21 C22 -144.2(4)
C19 C20 C21 C22 40.7(7)
N6 C21 C22 C23 3.0(5)
C20 C21 C22 C23 -174.8(4)
N6 C21 C22 C35 -171.9(4)
C20 C21 C22 C35 10.2(7)
C21 C22 C23 C24 -1.8(5)
C35 C22 C23 C24 173.3(4)
C21 C22 C23 C36 178.1(4)
C35 C22 C23 C36 -6.8(8)
C21 N6 C24 C25 -176.7(4)
V1 N6 C24 C25 11.0(6)
C21 N6 C24 C23 1.7(5)
V1 N6 C24 C23 -170.6(3)
C22 C23 C24 N6 0.1(5)
C36 C23 C24 N6 -179.8(4)
C22 C23 C24 C25 178.5(5)
C36 C23 C24 C25 -1.4(8)
N1 C1 C25 C24 -5.7(7)
C2 C1 C25 C24 175.6(5)
N6 C24 C25 C1 -0.7(8)
C23 C24 C25 C1 -178.9(5)
C3 C2 C26 C27 -79.4(6)
C1 C2 C26 C27 95.1(6)
C6 C7 C30 C31 -78.5(6)
C8 C7 C30 C31 101.3(5)
C17 C18 C32 C33 -90.6(6)
C19 C18 C32 C33 84.8(6)
C22 C23 C36 C37A 96.4(15)
C24 C23 C36 C37A -83.7(14)
C22 C23 C36 C37 -100.7(6)
C24 C23 C36 C37 79.2(6)
